data_7250683
loop_
_publ_author_name
'Chen, Lei'
'Shen, Zhili'
'Kong, Deren'
'Zhang, Chong'
'Hu, Bingcheng'
'Gao, Chao'

_publ_section_title
;
 Improving the anti-hygroscopicity and safety of hydroxylamine pentazolate
 salt (NH3OH+N5&#x2212;) by cocrystallization
;
_journal_issue 31
_journal_name_full CrystEngComm
_journal_page_first 5312
_journal_page_last 5318
_journal_paper_doi 10.1039/D5CE00437C
_journal_volume 27
_journal_year 2025
_chemical_formula_moiety 'H4 N O, N5'
_chemical_formula_sum 'H4 N6 O'
_chemical_formula_weight 104.09
_space_group_crystal_system monoclinic
_space_group_IT_number 14
_space_group_name_Hall '-P 2ybc'
_space_group_name_H-M_alt 'P 1 21/c 1'
_atom_sites_solution_hydrogens difmap
_atom_sites_solution_primary dual
_audit_creation_date 2025-04-08
_audit_creation_method
;
Olex2 1.5
(compiled 2025.03.04 svn.red2d20d0 for OlexSys, GUI svn.r7188)
;
_audit_update_record
;
2025-04-23 deposited with the CCDC.	2025-07-07 downloaded from the CCDC.
;
_cell_angle_alpha 90
_cell_angle_beta 96.582(2)
_cell_angle_gamma 90
_cell_formula_units_Z 4
_cell_length_a 3.7631(2)
_cell_length_b 14.7655(7)
_cell_length_c 7.6847(4)
_cell_measurement_reflns_used 2755
_cell_measurement_temperature 193.00
_cell_measurement_theta_max 27.34
_cell_measurement_theta_min 3.00
_cell_volume 424.18(4)
_computing_cell_refinement 'SAINT V8.40B (?, 2016)'
_computing_data_reduction 'SAINT V8.40B (?, 2016)'
_computing_molecular_graphics 'Olex2 1.5 (Dolomanov et al., 2009)'
_computing_publication_material 'Olex2 1.5 (Dolomanov et al., 2009)'
_computing_structure_refinement 'SHELXL 2018/3 (Sheldrick, 2015)'
_computing_structure_solution 'SHELXT 2018/2 (Sheldrick, 2018)'
_diffrn_ambient_temperature 193.00
_diffrn_measured_fraction_theta_full 0.996
_diffrn_measured_fraction_theta_max 0.997
_diffrn_measurement_device_type 'Bruker D8 VENTURE'
_diffrn_measurement_method '\f and \w scans'
_diffrn_radiation_type MoK\a
_diffrn_radiation_wavelength 0.71073
_diffrn_reflns_av_R_equivalents 0.0596
_diffrn_reflns_av_unetI/netI 0.0249
_diffrn_reflns_Laue_measured_fraction_full 0.996
_diffrn_reflns_Laue_measured_fraction_max 0.997
_diffrn_reflns_limit_h_max 4
_diffrn_reflns_limit_h_min -4
_diffrn_reflns_limit_k_max 19
_diffrn_reflns_limit_k_min -19
_diffrn_reflns_limit_l_max 9
_diffrn_reflns_limit_l_min -9
_diffrn_reflns_number 10009
_diffrn_reflns_point_group_measured_fraction_full 0.996
_diffrn_reflns_point_group_measured_fraction_max 0.997
_diffrn_reflns_theta_full 25.242
_diffrn_reflns_theta_max 27.508
_diffrn_reflns_theta_min 2.759
_diffrn_source_current 1.4
_diffrn_source_power 0.07
_diffrn_source_voltage 50.0
_diffrn_standards_number 0
_exptl_absorpt_coefficient_mu 0.144
_exptl_absorpt_correction_T_max 0.7456
_exptl_absorpt_correction_T_min 0.7048
_exptl_absorpt_correction_type multi-scan
_exptl_absorpt_process_details
;
SADABS-2016/2 (Bruker,2016/2) was used for absorption correction.
wR2(int) was 0.1189 before and 0.0600 after correction.
The Ratio of minimum to maximum transmission is 0.9453.
The \l/2 correction factor is Not present.
;
_exptl_crystal_density_diffrn 1.630
_exptl_crystal_description block
_exptl_crystal_F_000 216
_exptl_crystal_size_max 0.15
_exptl_crystal_size_mid 0.14
_exptl_crystal_size_min 0.11
_refine_diff_density_max 0.158
_refine_diff_density_min -0.195
_refine_diff_density_rms 0.043
_refine_ls_extinction_method none
_refine_ls_goodness_of_fit_ref 1.077
_refine_ls_hydrogen_treatment mixed
_refine_ls_matrix_type full
_refine_ls_number_parameters 70
_refine_ls_number_reflns 968
_refine_ls_number_restraints 0
_refine_ls_restrained_S_all 1.077
_refine_ls_R_factor_all 0.0355
_refine_ls_R_factor_gt 0.0293
_refine_ls_shift/su_max 0.001
_refine_ls_shift/su_mean 0.000
_refine_ls_structure_factor_coef Fsqd
_refine_ls_weighting_details 'w=1/[\s^2^(Fo^2^)+(0.0412P)^2^+0.0754P] where P=(Fo^2^+2Fc^2^)/3'
_refine_ls_weighting_scheme calc
_refine_ls_wR_factor_gt 0.0781
_refine_ls_wR_factor_ref 0.0813
_reflns_Friedel_coverage 0.000
_reflns_number_gt 821
_reflns_number_total 968
_reflns_threshold_expression 'I > 2\s(I)'
_cod_data_source_file d5ce00437c1.cif
_cod_data_source_block mo_20250407_ys_nlg_qa_aeo_0m
_cod_depositor_comments 'Adding full bibliography for 7250682--7250683.cif.'
_cod_database_code 7250683
_shelx_shelxl_version_number 2018/3
_shelx_space_group_comment
;
The symmetry employed for this shelxl refinement is uniquely defined
by the following loop, which should always be used as a source of
symmetry information in preference to the above space-group names.
They are only intended as comments.
;
_shelx_estimated_absorpt_t_max 0.984
_shelx_estimated_absorpt_t_min 0.979
_olex2_refinement_description
;
1. Fixed Uiso
 At 1.2 times of:
  All N(H,H) groups, All O(H) groups
2.a Rotating group:
 O1(H1), N6(H6A,H6B)
;
_olex2_submission_special_instructions 'No special instructions were received'

loop_
_space_group_symop_operation_xyz
'x, y, z'
'-x, y+1/2, -z+1/2'
'-x, -y, -z'
'x, -y-1/2, z-1/2'

loop_
_atom_site_label
_atom_site_type_symbol
_atom_site_fract_x
_atom_site_fract_y
_atom_site_fract_z
_atom_site_U_iso_or_equiv
_atom_site_adp_type
_atom_site_occupancy
_atom_site_site_symmetry_order
_atom_site_calc_flag
_atom_site_refinement_flags_posn
_atom_site_refinement_flags_adp
_atom_site_refinement_flags_occupancy
_atom_site_disorder_assembly
_atom_site_disorder_group
O1 O -0.0906(2) 0.60107(6) 0.38840(10) 0.0297(2) Uani 1 1 d . . . . .
H1 H 0.032908 0.611800 0.490780 0.036 Uiso 1 1 d R U . . .
N6 N 0.1357(2) 0.60810(6) 0.25519(12) 0.0229(2) Uani 1 1 d . . . . .
H6A H 0.304988 0.566130 0.269507 0.028 Uiso 1 1 d R U . . .
H6B H 0.010872 0.600480 0.151197 0.028 Uiso 1 1 d R U . . .
N5 N 0.3478(3) 0.70541(6) 0.79426(13) 0.0291(2) Uani 1 1 d . . . . .
N1 N 0.3388(2) 0.63266(6) 0.69462(12) 0.0258(2) Uani 1 1 d . . . . .
N2 N 0.5217(2) 0.56847(6) 0.78284(12) 0.0273(2) Uani 1 1 d . . . . .
N4 N 0.5360(3) 0.68647(7) 0.94435(12) 0.0310(3) Uani 1 1 d . . . . .
N3 N 0.6435(3) 0.60186(6) 0.93715(13) 0.0280(2) Uani 1 1 d . . . . .
H6C H 0.222(4) 0.6675(11) 0.254(2) 0.041(4) Uiso 1 1 d . . . . .

loop_
_atom_site_aniso_label
_atom_site_aniso_U_11
_atom_site_aniso_U_22
_atom_site_aniso_U_33
_atom_site_aniso_U_23
_atom_site_aniso_U_13
_atom_site_aniso_U_12
O1 0.0268(4) 0.0407(5) 0.0209(4) -0.0030(3) -0.0005(3) -0.0048(3)
N6 0.0238(5) 0.0218(5) 0.0220(5) -0.0010(4) -0.0023(3) 0.0011(3)
N5 0.0375(5) 0.0241(5) 0.0258(5) 0.0007(4) 0.0036(4) 0.0046(4)
N1 0.0288(5) 0.0262(5) 0.0216(5) 0.0007(4) -0.0001(4) 0.0012(4)
N2 0.0312(5) 0.0222(5) 0.0268(5) -0.0008(4) -0.0034(4) 0.0010(4)
N4 0.0430(6) 0.0267(5) 0.0227(5) -0.0027(4) 0.0013(4) -0.0009(4)
N3 0.0326(5) 0.0250(5) 0.0247(5) 0.0023(4) -0.0041(4) -0.0016(4)

loop_
_atom_type_symbol
_atom_type_description
_atom_type_scat_dispersion_real
_atom_type_scat_dispersion_imag
_atom_type_scat_source
H H 0.0000 0.0000 'International Tables Vol C Tables 4.2.6.8 and 6.1.1.4'
N N 0.0061 0.0033 'International Tables Vol C Tables 4.2.6.8 and 6.1.1.4'
O O 0.0106 0.0060 'International Tables Vol C Tables 4.2.6.8 and 6.1.1.4'

loop_
_geom_angle_atom_site_label_1
_geom_angle_atom_site_label_2
_geom_angle_atom_site_label_3
_geom_angle
_geom_angle_site_symmetry_1
_geom_angle_site_symmetry_3
_geom_angle_publ_flag
N6 O1 H1 109.6 . . ?
O1 N6 H6A 110.1 . . ?
O1 N6 H6B 110.1 . . ?
O1 N6 H6C 108.6(10) . . ?
H6A N6 H6B 108.8 . . ?
H6A N6 H6C 114.2 . . ?
H6B N6 H6C 104.8 . . ?
N4 N5 N1 108.20(9) . . ?
N2 N1 N5 108.15(9) . . ?
N1 N2 N3 107.59(9) . . ?
N5 N4 N3 107.63(9) . . ?
N4 N3 N2 108.43(9) . . ?

loop_
_geom_bond_atom_site_label_1
_geom_bond_atom_site_label_2
_geom_bond_distance
_geom_bond_site_symmetry_2
_geom_bond_publ_flag
O1 H1 0.8811 . ?
O1 N6 1.4085(12) . ?
N6 H6A 0.8866 . ?
N6 H6B 0.8865 . ?
N6 H6C 0.936(16) . ?
N5 N1 1.3173(13) . ?
N5 N4 1.3125(14) . ?
N1 N2 1.3133(13) . ?
N2 N3 1.3172(13) . ?
N4 N3 1.3163(14) . ?

loop_
_geom_torsion_atom_site_label_1
_geom_torsion_atom_site_label_2
_geom_torsion_atom_site_label_3
_geom_torsion_atom_site_label_4
_geom_torsion
_geom_torsion_site_symmetry_1
_geom_torsion_site_symmetry_2
_geom_torsion_site_symmetry_3
_geom_torsion_site_symmetry_4
_geom_torsion_publ_flag
N5 N1 N2 N3 -0.01(12) . . . . ?
N5 N4 N3 N2 -0.06(13) . . . . ?
N1 N5 N4 N3 0.05(13) . . . . ?
N1 N2 N3 N4 0.05(12) . . . . ?
N4 N5 N1 N2 -0.02(12) . . . . ?
